data_7703149
loop_
_publ_author_name
'Yang, Hua'
'Meng, Yan-Xia'
'Tian, Hai-Quan'
'Li, Da-Cheng'
'Zeng, Su-Yuan'
'Song, You'
'Dou, Jian-Min'

_publ_section_title
;
 Investigating the effect of lanthanide radius and diamagnetic linkers on
 the framework of metallacrown complexes.
;
_journal_issue 6
_journal_name_full 'Dalton transactions (Cambridge, England : 2003)'
_journal_page_first 1955
_journal_page_last 1962
_journal_paper_doi 10.1039/c9dt04383g
_journal_volume 49
_journal_year 2020
_chemical_formula_sum 'C20 H32 Cu5 Fe2 Gd N22 Na O18'
_chemical_formula_weight 1478.32
_space_group_IT_number 14
_space_group_name_Hall '-P 2ybc'
_space_group_name_H-M_alt 'P 1 21/c 1'
_symmetry_cell_setting monoclinic
_symmetry_space_group_name_H-M 'P 1 21/c 1'
_atom_sites_solution_hydrogens geom
_atom_sites_solution_primary direct
_atom_sites_solution_secondary difmap
_audit_creation_method SHELXL-97
_audit_update_record
;
2015-07-07 deposited with the CCDC.	2020-01-03 downloaded from the CCDC.
;
_cell_angle_alpha 90.00
_cell_angle_beta 127.852(2)
_cell_angle_gamma 90.00
_cell_formula_units_Z 4
_cell_length_a 17.2009(18)
_cell_length_b 14.2590(14)
_cell_length_c 26.185(3)
_cell_measurement_reflns_used 2351
_cell_measurement_temperature 298(2)
_cell_measurement_theta_max 20.56
_cell_measurement_theta_min 2.368
_cell_volume 5071.1(9)
_computing_cell_refinement 'Bruker SMART'
_computing_data_collection 'Bruker SMART'
_computing_data_reduction 'Bruker SHELXTL'
_computing_molecular_graphics 'Bruker SHELXTL'
_computing_publication_material 'Bruker SHELXTL'
_computing_structure_refinement 'SHELXL-97 (Sheldrick, 1997)'
_computing_structure_solution 'SHELXS-97 (Sheldrick, 1990)'
_diffrn_ambient_temperature 298(2)
_diffrn_measured_fraction_theta_full 0.998
_diffrn_measured_fraction_theta_max 0.998
_diffrn_measurement_device_type 'CCD area detector'
_diffrn_measurement_method 'phi and omega scans'
_diffrn_radiation_monochromator graphite
_diffrn_radiation_source 'fine-focus sealed tube'
_diffrn_radiation_type MoK\a
_diffrn_radiation_wavelength 0.71073
_diffrn_reflns_av_R_equivalents 0.1656
_diffrn_reflns_av_sigmaI/netI 0.1952
_diffrn_reflns_limit_h_max 20
_diffrn_reflns_limit_h_min -13
_diffrn_reflns_limit_k_max 14
_diffrn_reflns_limit_k_min -16
_diffrn_reflns_limit_l_max 29
_diffrn_reflns_limit_l_min -31
_diffrn_reflns_number 24505
_diffrn_reflns_theta_full 25.02
_diffrn_reflns_theta_max 25.02
_diffrn_reflns_theta_min 2.13
_exptl_absorpt_coefficient_mu 3.988
_exptl_absorpt_correction_T_max 0.8568
_exptl_absorpt_correction_T_min 0.6681
_exptl_absorpt_correction_type multi-scan
_exptl_absorpt_process_details sadabs
_exptl_crystal_colour blue
_exptl_crystal_density_diffrn 1.936
_exptl_crystal_density_method 'not measured'
_exptl_crystal_description block
_exptl_crystal_F_000 2888
_exptl_crystal_size_max 0.11
_exptl_crystal_size_mid 0.09
_exptl_crystal_size_min 0.04
_refine_diff_density_max 2.504
_refine_diff_density_min -2.278
_refine_diff_density_rms 0.243
_refine_ls_extinction_method none
_refine_ls_goodness_of_fit_ref 0.949
_refine_ls_hydrogen_treatment constr
_refine_ls_matrix_type full
_refine_ls_number_parameters 622
_refine_ls_number_reflns 8933
_refine_ls_number_restraints 1902
_refine_ls_restrained_S_all 0.881
_refine_ls_R_factor_all 0.1346
_refine_ls_R_factor_gt 0.0771
_refine_ls_shift/su_max 0.000
_refine_ls_shift/su_mean 0.000
_refine_ls_structure_factor_coef Fsqd
_refine_ls_weighting_details 'calc w=1/[\s^2^(Fo^2^)+(0.0033P)^2^+20.0000P] where P=(Fo^2^+2Fc^2^)/3'
_refine_ls_weighting_scheme calc
_refine_ls_wR_factor_gt 0.1333
_refine_ls_wR_factor_ref 0.1458
_reflns_number_gt 4594
_reflns_number_total 8933
_reflns_threshold_expression >2sigma(I)
_cod_data_source_file c9dt04383g2.cif
_cod_data_source_block 150323a
_cod_depositor_comments
;
The following automatic conversions were performed:

data item '_symmetry_cell_setting' value 'Monoclinic' was changed to
'monoclinic' in accordance with the
/home/data/users/saulius/crontab/automatic-downloads/rss-feeds/RSC/lib/dictionaries/cif_core.dic
dictionary named 'cif_core.dic' version 2.4.2 last updated on
2011-04-26.

Automatic conversion script
Id: cif_fix_values 7556 2019-12-06 15:28:31Z antanas 

 Adding full bibliography for 7703149--7703156.cif.
;
_cod_original_sg_symbol_H-M P2(1)/c
_cod_database_code 7703149

loop_
_symmetry_equiv_pos_as_xyz
'x, y, z'
'-x, y+1/2, -z+1/2'
'-x, -y, -z'
'x, -y-1/2, z-1/2'

loop_
_atom_site_label
_atom_site_type_symbol
_atom_site_fract_x
_atom_site_fract_y
_atom_site_fract_z
_atom_site_U_iso_or_equiv
_atom_site_adp_type
_atom_site_occupancy
_atom_site_symmetry_multiplicity
_atom_site_calc_flag
_atom_site_refinement_flags
Gd1 Gd 0.44522(4) 0.97510(4) 0.83036(3) 0.02398(16) Uani 1 1 d U
Cu1 Cu 0.52154(10) 0.73946(10) 0.80069(7) 0.0306(4) Uani 1 1 d U
Cu2 Cu 0.24176(10) 0.90630(11) 0.65045(7) 0.0322(4) Uani 1 1 d U
Cu5 Cu 0.71577(10) 0.92667(11) 0.97997(7) 0.0318(4) Uani 1 1 d U
Cu4 Cu 0.49524(10) 1.11967(11) 0.97394(7) 0.0312(4) Uani 1 1 d U
Cu3 Cu 0.21284(10) 1.12233(11) 0.76594(7) 0.0355(4) Uani 1 1 d U
Fe1 Fe 0.88496(12) 0.94670(13) 0.87169(8) 0.0352(5) Uani 1 1 d U
Fe2 Fe 0.31270(12) 0.92235(13) 0.48481(8) 0.0350(5) Uani 1 1 d U
Na1 Na 1.0808(3) 1.2763(4) 0.9329(2) 0.0409(12) Uani 1 1 d U
O1 O 0.4239(5) 0.6842(6) 0.7164(3) 0.0314(16) Uani 1 1 d U
O2 O 0.4258(5) 0.8385(5) 0.7700(3) 0.0281(14) Uani 1 1 d U
O3 O 0.1315(5) 0.9954(6) 0.6033(4) 0.0324(16) Uani 1 1 d U
O4 O 0.2935(5) 0.9930(5) 0.7227(3) 0.0302(15) Uani 1 1 d U
O5 O 0.2199(5) 1.1963(6) 0.8300(4) 0.0370(17) Uani 1 1 d U
O6 O 0.3322(5) 1.0641(6) 0.8393(3) 0.0315(15) Uani 1 1 d U
O7 O 0.6314(5) 1.1186(6) 1.0501(4) 0.0330(16) Uani 1 1 d U
O8 O 0.5360(5) 1.0251(6) 0.9426(3) 0.0334(15) Uani 1 1 d U
O9 O 0.7661(5) 0.7984(6) 0.9796(4) 0.0348(16) Uani 1 1 d U
O10 O 0.5931(5) 0.8806(6) 0.9025(3) 0.0298(14) Uani 1 1 d U
O11 O 1.0382(7) 0.8434(8) 0.9754(5) 0.073(3) Uani 1 1 d U
O12 O 0.2953(7) 0.8928(9) 0.3742(5) 0.080(3) Uani 1 1 d U
O13 O 0.5263(5) 1.0006(6) 0.7811(4) 0.0399(19) Uani 1 1 d U
H13B H 0.5177 1.0566 0.7676 0.048 Uiso 1 1 d R
H13C H 0.5024 0.9635 0.7493 0.048 Uiso 1 1 d R
O14 O 0.4736(5) 1.1410(6) 0.8279(4) 0.040(2) Uani 1 1 d U
H14B H 0.5144 1.1503 0.8203 0.049 Uiso 1 1 d R
H14C H 0.4945 1.1671 0.8635 0.049 Uiso 1 1 d R
O15 O 0.3663(5) 0.8558(6) 0.8476(4) 0.0378(19) Uani 1 1 d U
H15B H 0.3737 0.8664 0.8823 0.045 Uiso 1 1 d R
H15C H 0.3905 0.8024 0.8503 0.045 Uiso 1 1 d R
O16 O 0.4297(5) 0.6777(6) 0.8403(4) 0.0433(18) Uani 1 1 d U
H16C H 0.3843 0.6425 0.8105 0.052 Uiso 1 1 d R
H16D H 0.4602 0.6480 0.8759 0.052 Uiso 1 1 d R
O17 O 1.0756(6) 1.2032(8) 0.8474(4) 0.065(3) Uani 1 1 d U
H17B H 1.0645 1.1447 0.8453 0.078 Uiso 1 1 d R
H17C H 1.1292 1.2116 0.8529 0.078 Uiso 1 1 d R
O18 O 1.0340(6) 1.3786(6) 0.9848(4) 0.051(2) Uani 1 1 d U
H18B H 0.9938 1.4208 0.9591 0.061 Uiso 1 1 d R
H18C H 1.0840 1.4040 1.0187 0.061 Uiso 1 1 d R
C1 C 0.2632(8) 0.7192(9) 0.6141(5) 0.033(2) Uani 1 1 d U
H1A H 0.2855 0.7185 0.5878 0.040 Uiso 1 1 calc R
H1B H 0.2363 0.6581 0.6115 0.040 Uiso 1 1 calc R
C2 C 0.3473(8) 0.7432(9) 0.6835(5) 0.030(2) Uani 1 1 d U
C3 C 0.0563(8) 1.1115(9) 0.6283(5) 0.034(2) Uani 1 1 d U
H3A H 0.0515 1.1618 0.6016 0.040 Uiso 1 1 calc R
H3B H -0.0053 1.0770 0.6034 0.040 Uiso 1 1 calc R
C4 C 0.1390(8) 1.0478(9) 0.6481(6) 0.033(2) Uani 1 1 d U
C5 C 0.3385(8) 1.2412(9) 0.9422(5) 0.031(2) Uani 1 1 d U
H5A H 0.3422 1.3057 0.9322 0.038 Uiso 1 1 calc R
H5B H 0.2920 1.2384 0.9515 0.038 Uiso 1 1 calc R
C6 C 0.3034(8) 1.1804(9) 0.8854(6) 0.030(2) Uani 1 1 d U
C7 C 0.7885(8) 1.0463(9) 1.0912(6) 0.036(2) Uani 1 1 d U
H7A H 0.8224 1.1055 1.1000 0.044 Uiso 1 1 calc R
H7B H 0.8018 1.0247 1.1310 0.044 Uiso 1 1 calc R
C8 C 0.6814(8) 1.0604(9) 1.0415(6) 0.032(2) Uani 1 1 d U
C9 C 0.7204(8) 0.6812(9) 0.8978(5) 0.034(2) Uani 1 1 d U
H9A H 0.7777 0.6933 0.8998 0.041 Uiso 1 1 calc R
H9B H 0.7354 0.6280 0.9256 0.041 Uiso 1 1 calc R
C10 C 0.7018(8) 0.7651(9) 0.9233(6) 0.030(2) Uani 1 1 d U
C11 C 0.8188(9) 0.9692(10) 0.9100(6) 0.043(2) Uani 1 1 d U
C12 C 0.9473(9) 1.0668(10) 0.9015(6) 0.045(2) Uani 1 1 d U
C13 C 0.9353(9) 0.9339(10) 0.8240(6) 0.044(2) Uani 1 1 d U
C14 C 0.8015(9) 0.8382(11) 0.8252(6) 0.047(2) Uani 1 1 d U
C15 C 0.7792(9) 1.0211(10) 0.7996(6) 0.044(2) Uani 1 1 d U
C16 C 0.3203(8) 0.9440(9) 0.5604(6) 0.039(2) Uani 1 1 d U
C17 C 0.4105(9) 1.0171(11) 0.5196(6) 0.044(2) Uani 1 1 d U
C18 C 0.4112(9) 0.8315(10) 0.5385(6) 0.042(2) Uani 1 1 d U
C19 C 0.2115(9) 0.8303(10) 0.4589(6) 0.041(2) Uani 1 1 d U
C20 C 0.2142(9) 1.0199(10) 0.4475(6) 0.044(2) Uani 1 1 d U
N1 N 0.1869(7) 0.7943(7) 0.5911(5) 0.0391(19) Uani 1 1 d U
H1C H 0.1363 0.7705 0.5886 0.047 Uiso 1 1 calc R
H1D H 0.1637 0.8128 0.5512 0.047 Uiso 1 1 calc R
N2 N 0.3450(6) 0.8186(7) 0.7084(4) 0.0282(17) Uani 1 1 d U
N3 N 0.0755(6) 1.1505(7) 0.6876(4) 0.035(2) Uani 1 1 d U
H3C H 0.0324 1.1259 0.6926 0.041 Uiso 1 1 calc R
H3D H 0.0664 1.2130 0.6833 0.041 Uiso 1 1 calc R
N4 N 0.2162(6) 1.0517(7) 0.7064(4) 0.0303(18) Uani 1 1 d U
N5 N 0.4354(6) 1.2108(7) 0.9990(4) 0.0320(19) Uani 1 1 d U
H5C H 0.4295 1.1836 1.0275 0.038 Uiso 1 1 calc R
H5D H 0.4751 1.2610 1.0183 0.038 Uiso 1 1 calc R
N6 N 0.3641(6) 1.1166(7) 0.8954(4) 0.0271(16) Uani 1 1 d U
N7 N 0.8258(6) 0.9772(7) 1.0694(4) 0.039(2) Uani 1 1 d U
H7D H 0.8604 0.9312 1.0986 0.047 Uiso 1 1 d R
H7C H 0.8628 1.0114 1.0627 0.047 Uiso 1 1 d R
N8 N 0.6385(6) 1.0150(7) 0.9882(4) 0.0293(17) Uani 1 1 d U
N9 N 0.6375(6) 0.6568(7) 0.8313(4) 0.036(2) Uani 1 1 d U
H9C H 0.6210 0.5963 0.8295 0.043 Uiso 1 1 calc R
H9D H 0.6549 0.6643 0.8054 0.043 Uiso 1 1 calc R
N10 N 0.6131(6) 0.8015(7) 0.8816(4) 0.0316(17) Uani 1 1 d U
N11 N 0.7789(7) 0.9841(8) 0.9327(5) 0.0394(18) Uani 1 1 d U
N12 N 0.9805(7) 1.1410(8) 0.9194(5) 0.051(2) Uani 1 1 d U
N13 N 0.9745(8) 0.8866(8) 0.9323(5) 0.043(2) Uani 1 1 d U
N14 N 0.9694(8) 0.9243(9) 0.7969(5) 0.061(3) Uani 1 1 d U
N15 N 0.7530(8) 0.7768(9) 0.7952(6) 0.068(3) Uani 1 1 d U
N16 N 0.7191(8) 1.0608(9) 0.7580(5) 0.060(3) Uani 1 1 d U
N17 N 0.3211(7) 0.9571(8) 0.6041(5) 0.0408(18) Uani 1 1 d U
N18 N 0.4691(8) 1.0775(9) 0.5410(5) 0.054(3) Uani 1 1 d U
N19 N 0.4696(8) 0.7763(9) 0.5702(5) 0.055(3) Uani 1 1 d U
N20 N 0.3054(7) 0.9057(9) 0.4216(5) 0.048(2) Uani 1 1 d U
N21 N 0.1542(8) 0.7764(9) 0.4473(5) 0.054(3) Uani 1 1 d U
N22 N 0.1588(8) 1.0797(9) 0.4260(5) 0.053(2) Uani 1 1 d U

loop_
_atom_site_aniso_label
_atom_site_aniso_U_11
_atom_site_aniso_U_22
_atom_site_aniso_U_33
_atom_site_aniso_U_23
_atom_site_aniso_U_13
_atom_site_aniso_U_12
Gd1 0.0244(3) 0.0224(3) 0.0234(3) -0.0015(3) 0.0138(3) 0.0006(3)
Cu1 0.0283(8) 0.0265(9) 0.0296(8) -0.0047(7) 0.0141(7) 0.0019(6)
Cu2 0.0285(8) 0.0298(9) 0.0273(8) -0.0045(7) 0.0115(7) 0.0017(6)
Cu5 0.0251(8) 0.0340(9) 0.0304(8) -0.0065(7) 0.0140(7) 0.0001(6)
Cu4 0.0298(8) 0.0338(9) 0.0287(8) -0.0067(7) 0.0173(7) 0.0012(6)
Cu3 0.0299(9) 0.0382(10) 0.0329(9) -0.0036(8) 0.0165(7) 0.0065(7)
Fe1 0.0304(10) 0.0380(12) 0.0364(10) 0.0052(9) 0.0200(9) 0.0025(8)
Fe2 0.0383(10) 0.0350(11) 0.0370(10) 0.0007(9) 0.0258(9) 0.0060(8)
Na1 0.039(3) 0.036(3) 0.048(3) -0.008(2) 0.027(2) -0.006(2)
O1 0.032(3) 0.029(3) 0.031(3) -0.002(3) 0.018(2) 0.002(2)
O2 0.027(2) 0.031(3) 0.028(2) -0.004(2) 0.0181(19) 0.001(2)
O3 0.029(3) 0.034(3) 0.030(3) -0.005(3) 0.016(2) 0.000(2)
O4 0.029(2) 0.029(3) 0.032(2) -0.007(2) 0.0181(19) 0.003(2)
O5 0.032(3) 0.035(3) 0.036(3) -0.003(3) 0.016(2) 0.007(3)
O6 0.031(2) 0.029(3) 0.030(2) -0.008(2) 0.016(2) 0.000(2)
O7 0.032(3) 0.038(3) 0.032(3) -0.009(3) 0.020(2) 0.002(3)
O8 0.032(2) 0.030(3) 0.028(2) -0.005(2) 0.014(2) 0.003(2)
O9 0.033(3) 0.032(3) 0.033(3) -0.005(3) 0.016(2) 0.001(2)
O10 0.028(2) 0.033(3) 0.031(2) -0.005(2) 0.0195(19) 0.001(2)
O11 0.069(5) 0.066(6) 0.050(5) 0.003(5) 0.020(4) 0.026(4)
O12 0.073(5) 0.103(6) 0.051(5) -0.017(5) 0.032(4) 0.005(5)
O13 0.054(4) 0.033(4) 0.039(4) -0.001(3) 0.031(3) -0.002(3)
O14 0.049(4) 0.028(4) 0.044(4) -0.003(3) 0.029(3) -0.012(3)
O15 0.050(4) 0.033(4) 0.035(4) -0.008(4) 0.028(3) 0.000(3)
O16 0.042(3) 0.035(3) 0.036(3) 0.003(3) 0.016(2) -0.007(3)
O17 0.056(6) 0.076(7) 0.070(6) -0.010(6) 0.043(5) -0.004(5)
O18 0.040(5) 0.050(6) 0.042(5) 0.006(5) 0.015(4) 0.015(4)
C1 0.032(3) 0.031(3) 0.031(3) -0.002(3) 0.016(3) -0.002(3)
C2 0.031(3) 0.032(3) 0.031(3) 0.002(3) 0.020(2) -0.002(3)
C3 0.029(3) 0.034(4) 0.034(3) -0.003(3) 0.017(3) 0.003(3)
C4 0.029(3) 0.033(3) 0.033(3) -0.003(3) 0.016(3) 0.002(3)
C5 0.031(3) 0.037(4) 0.031(3) -0.006(3) 0.021(3) 0.009(3)
C6 0.030(3) 0.034(3) 0.030(3) -0.005(3) 0.020(3) 0.003(3)
C7 0.030(3) 0.038(4) 0.033(3) -0.004(3) 0.015(3) -0.001(3)
C8 0.030(3) 0.032(3) 0.029(3) -0.003(3) 0.016(3) 0.000(3)
C9 0.029(3) 0.032(3) 0.037(3) -0.005(3) 0.018(3) 0.006(3)
C10 0.030(3) 0.033(3) 0.031(3) -0.001(3) 0.020(2) -0.003(3)
C11 0.040(3) 0.039(3) 0.039(3) 0.000(3) 0.018(2) 0.000(3)
C12 0.041(3) 0.043(3) 0.042(3) 0.000(3) 0.022(3) -0.004(3)
C13 0.042(3) 0.047(4) 0.041(3) 0.000(3) 0.023(3) -0.002(3)
C14 0.040(3) 0.045(3) 0.042(3) -0.001(3) 0.018(3) 0.001(3)
C15 0.040(3) 0.042(3) 0.041(3) -0.001(3) 0.021(3) 0.001(3)
C16 0.039(3) 0.043(3) 0.040(3) -0.001(3) 0.027(2) 0.006(3)
C17 0.042(3) 0.048(4) 0.042(3) 0.000(3) 0.026(3) 0.009(3)
C18 0.042(3) 0.047(3) 0.041(3) 0.002(3) 0.028(3) 0.005(3)
C19 0.040(3) 0.048(3) 0.042(3) -0.003(3) 0.028(3) 0.009(3)
C20 0.040(3) 0.047(3) 0.044(3) 0.001(3) 0.026(3) 0.008(3)
N1 0.036(3) 0.035(3) 0.035(3) -0.002(3) 0.016(2) 0.000(3)
N2 0.030(2) 0.028(3) 0.027(2) -0.003(2) 0.018(2) 0.000(2)
N3 0.033(3) 0.037(4) 0.032(3) 0.001(3) 0.019(3) 0.005(3)
N4 0.025(3) 0.029(3) 0.032(3) -0.001(3) 0.015(2) 0.004(2)
N5 0.032(3) 0.035(4) 0.031(3) -0.002(3) 0.020(3) -0.001(3)
N6 0.030(3) 0.032(3) 0.030(3) -0.004(3) 0.023(2) 0.002(2)
N7 0.028(3) 0.037(3) 0.039(3) -0.005(3) 0.014(3) 0.002(3)
N8 0.027(3) 0.034(3) 0.030(3) -0.001(3) 0.019(2) -0.001(2)
N9 0.032(3) 0.029(3) 0.036(3) -0.003(3) 0.015(3) 0.003(3)
N10 0.029(3) 0.028(3) 0.033(3) 0.001(3) 0.017(2) -0.001(2)
N11 0.034(2) 0.039(3) 0.041(2) -0.003(2) 0.021(2) 0.001(2)
N12 0.046(3) 0.045(3) 0.046(3) -0.002(3) 0.020(3) -0.006(3)
N13 0.041(3) 0.043(3) 0.038(3) 0.000(3) 0.020(3) 0.004(3)
N14 0.048(5) 0.076(6) 0.051(5) -0.008(5) 0.026(4) 0.001(5)
N15 0.056(5) 0.041(5) 0.062(5) -0.001(5) 0.014(4) -0.006(4)
N16 0.052(5) 0.056(6) 0.043(5) -0.001(5) 0.014(4) 0.013(5)
N17 0.041(2) 0.039(3) 0.037(2) -0.001(2) 0.021(2) 0.002(2)
N18 0.054(5) 0.050(6) 0.045(5) -0.002(5) 0.024(4) 0.008(5)
N19 0.054(5) 0.058(6) 0.049(5) 0.007(5) 0.030(4) 0.013(5)
N20 0.044(3) 0.057(3) 0.045(3) -0.004(3) 0.029(3) 0.009(3)
N21 0.043(5) 0.048(5) 0.055(5) 0.001(5) 0.022(4) -0.004(4)
N22 0.047(3) 0.053(4) 0.048(4) 0.001(4) 0.024(3) 0.011(3)

loop_
_atom_type_symbol
_atom_type_description
_atom_type_scat_dispersion_real
_atom_type_scat_dispersion_imag
_atom_type_scat_source
C C 0.0033 0.0016 'International Tables Vol C Tables 4.2.6.8 and 6.1.1.4'
H H 0.0000 0.0000 'International Tables Vol C Tables 4.2.6.8 and 6.1.1.4'
N N 0.0061 0.0033 'International Tables Vol C Tables 4.2.6.8 and 6.1.1.4'
O O 0.0106 0.0060 'International Tables Vol C Tables 4.2.6.8 and 6.1.1.4'
Na Na 0.0362 0.0249 'International Tables Vol C Tables 4.2.6.8 and 6.1.1.4'
Fe Fe 0.3463 0.8444 'International Tables Vol C Tables 4.2.6.8 and 6.1.1.4'
Cu Cu 0.3201 1.2651 'International Tables Vol C Tables 4.2.6.8 and 6.1.1.4'
Gd Gd -0.1653 3.9035 'International Tables Vol C Tables 4.2.6.8 and 6.1.1.4'

loop_
_geom_angle_atom_site_label_1
_geom_angle_atom_site_label_2
_geom_angle_atom_site_label_3
_geom_angle
_geom_angle_site_symmetry_1
_geom_angle_site_symmetry_3
O15 Gd1 O2 71.3(3) . .
O15 Gd1 O4 87.9(3) . .
O2 Gd1 O4 72.6(2) . .
O15 Gd1 O14 148.0(3) . .
O2 Gd1 O14 136.4(3) . .
O4 Gd1 O14 87.5(3) . .
O15 Gd1 O13 141.5(3) . .
O2 Gd1 O13 70.5(3) . .
O4 Gd1 O13 85.7(2) . .
O14 Gd1 O13 69.6(3) . .
O15 Gd1 O10 84.5(3) . .
O2 Gd1 O10 73.7(2) . .
O4 Gd1 O10 146.2(2) . .
O14 Gd1 O10 115.4(3) . .
O13 Gd1 O10 80.1(3) . .
O15 Gd1 O8 89.9(3) . .
O2 Gd1 O8 139.3(3) . .
O4 Gd1 O8 144.3(2) . .
O14 Gd1 O8 75.9(3) . .
O13 Gd1 O8 116.3(3) . .
O10 Gd1 O8 68.7(2) . .
O15 Gd1 O6 76.9(3) . .
O2 Gd1 O6 133.3(2) . .
O4 Gd1 O6 72.8(2) . .
O14 Gd1 O6 71.4(3) . .
O13 Gd1 O6 135.9(3) . .
O10 Gd1 O6 136.3(2) . .
O8 Gd1 O6 72.1(2) . .
N10 Cu1 O2 92.0(4) . .
N10 Cu1 O1 176.2(4) . .
O2 Cu1 O1 84.4(3) . .
N10 Cu1 N9 83.6(4) . .
O2 Cu1 N9 168.0(4) . .
O1 Cu1 N9 99.8(3) . .
N2 Cu2 O4 89.8(4) . .
N2 Cu2 O3 169.1(4) . .
O4 Cu2 O3 83.7(3) . .
N2 Cu2 N1 82.0(4) . .
O4 Cu2 N1 165.1(4) . .
O3 Cu2 N1 102.3(3) . .
N2 Cu2 N17 93.3(4) . .
O4 Cu2 N17 103.5(3) . .
O3 Cu2 N17 96.6(3) . .
N1 Cu2 N17 89.5(4) . .
N8 Cu5 O10 87.5(4) . .
N8 Cu5 O9 155.8(4) . .
O10 Cu5 O9 83.3(3) . .
N8 Cu5 N7 81.9(4) . .
O10 Cu5 N7 166.4(4) . .
O9 Cu5 N7 103.1(4) . .
N8 Cu5 N11 114.9(4) . .
O10 Cu5 N11 97.5(3) . .
O9 Cu5 N11 88.5(4) . .
N7 Cu5 N11 94.7(4) . .
N6 Cu4 O8 91.3(4) . .
N6 Cu4 O7 175.7(3) . .
O8 Cu4 O7 84.7(3) . .
N6 Cu4 N5 82.1(4) . .
O8 Cu4 N5 172.6(4) . .
O7 Cu4 N5 102.0(3) . .
N4 Cu3 O5 175.7(4) . .
N4 Cu3 O6 92.2(4) . .
O5 Cu3 O6 84.8(3) . .
N4 Cu3 N3 82.9(4) . .
O5 Cu3 N3 100.8(4) . .
O6 Cu3 N3 165.6(4) . .
N13 Fe1 C12 96.7(6) . .
N13 Fe1 C13 92.9(5) . .
C12 Fe1 C13 89.2(6) . .
N13 Fe1 C14 94.9(6) . .
C12 Fe1 C14 168.3(6) . .
C13 Fe1 C14 88.4(6) . .
N13 Fe1 C15 178.8(6) . .
C12 Fe1 C15 82.2(6) . .
C13 Fe1 C15 87.0(6) . .
C14 Fe1 C15 86.3(6) . .
N13 Fe1 C11 95.0(5) . .
C12 Fe1 C11 90.1(6) . .
C13 Fe1 C11 172.1(5) . .
C14 Fe1 C11 90.7(6) . .
C15 Fe1 C11 85.1(5) . .
N20 Fe2 C17 94.9(6) . .
N20 Fe2 C18 97.6(6) . .
C17 Fe2 C18 90.3(6) . .
N20 Fe2 C20 95.6(6) . .
C17 Fe2 C20 88.6(6) . .
C18 Fe2 C20 166.8(6) . .
N20 Fe2 C16 179.2(6) . .
C17 Fe2 C16 84.9(6) . .
C18 Fe2 C16 83.2(5) . .
C20 Fe2 C16 83.6(5) . .
N20 Fe2 C19 93.1(6) . .
C17 Fe2 C19 171.9(6) . .
C18 Fe2 C19 89.9(6) . .
C20 Fe2 C19 89.4(6) . .
C16 Fe2 C19 87.1(5) . .
O17 Na1 O9 95.0(3) . 3_777
O17 Na1 O18 159.1(4) . .
O9 Na1 O18 105.8(3) 3_777 .
O17 Na1 N12 84.5(4) . .
O9 Na1 N12 92.9(4) 3_777 .
O18 Na1 N12 96.1(4) . .
O17 Na1 N22 90.2(4) . 4_686
O9 Na1 N22 96.2(4) 3_777 4_686
O18 Na1 N22 85.7(4) . 4_686
N12 Na1 N22 169.9(4) . 4_686
C2 O1 Cu1 107.5(7) . .
N2 O2 Cu1 109.2(6) . .
N2 O2 Gd1 125.3(6) . .
Cu1 O2 Gd1 125.5(3) . .
C4 O3 Cu2 106.0(6) . .
N4 O4 Cu2 107.5(6) . .
N4 O4 Gd1 124.4(6) . .
Cu2 O4 Gd1 126.0(3) . .
C6 O5 Cu3 108.4(7) . .
N6 O6 Cu3 107.4(6) . .
N6 O6 Gd1 123.0(5) . .
Cu3 O6 Gd1 123.2(4) . .
C8 O7 Cu4 109.6(7) . .
N8 O8 Cu4 107.8(6) . .
N8 O8 Gd1 122.4(5) . .
Cu4 O8 Gd1 126.1(3) . .
C10 O9 Cu5 105.8(7) . .
C10 O9 Na1 126.7(8) . 3_777
Cu5 O9 Na1 127.5(4) . 3_777
N10 O10 Cu5 108.4(6) . .
N10 O10 Gd1 122.5(6) . .
Cu5 O10 Gd1 124.9(4) . .
Gd1 O13 H13B 110.5 . .
Gd1 O13 H13C 109.7 . .
H13B O13 H13C 108.7 . .
Gd1 O14 H14B 111.5 . .
Gd1 O14 H14C 110.8 . .
H14B O14 H14C 109.4 . .
Gd1 O15 H15B 110.3 . .
Gd1 O15 H15C 110.4 . .
H15B O15 H15C 109.0 . .
H16C O16 H16D 108.4 . .
Na1 O17 H17B 111.2 . .
Na1 O17 H17C 111.1 . .
H17B O17 H17C 109.1 . .
Na1 O18 H18B 111.5 . .
Na1 O18 H18C 111.5 . .
H18B O18 H18C 109.6 . .
N1 C1 C2 106.1(10) . .
N1 C1 H1A 110.5 . .
C2 C1 H1A 110.5 . .
N1 C1 H1B 110.5 . .
C2 C1 H1B 110.5 . .
H1A C1 H1B 108.7 . .
N2 C2 O1 121.9(10) . .
N2 C2 C1 120.0(11) . .
O1 C2 C1 118.1(11) . .
N3 C3 C4 108.3(9) . .
N3 C3 H3A 110.0 . .
C4 C3 H3A 110.0 . .
N3 C3 H3B 110.0 . .
C4 C3 H3B 110.0 . .
H3A C3 H3B 108.4 . .
N4 C4 O3 123.4(10) . .
N4 C4 C3 117.6(11) . .
O3 C4 C3 118.8(10) . .
N5 C5 C6 110.7(9) . .
N5 C5 H5A 109.5 . .
C6 C5 H5A 109.5 . .
N5 C5 H5B 109.5 . .
C6 C5 H5B 109.5 . .
H5A C5 H5B 108.1 . .
N6 C6 O5 124.0(11) . .
N6 C6 C5 115.3(10) . .
O5 C6 C5 120.6(10) . .
N7 C7 C8 110.8(9) . .
N7 C7 H7A 109.5 . .
C8 C7 H7A 109.5 . .
N7 C7 H7B 109.5 . .
C8 C7 H7B 109.5 . .
H7A C7 H7B 108.1 . .
N8 C8 O7 120.5(10) . .
N8 C8 C7 117.5(10) . .
O7 C8 C7 122.0(10) . .
N9 C9 C10 113.7(9) . .
N9 C9 H9A 108.8 . .
C10 C9 H9A 108.8 . .
N9 C9 H9B 108.8 . .
C10 C9 H9B 108.8 . .
H9A C9 H9B 107.7 . .
O9 C10 N10 123.5(11) . .
O9 C10 C9 122.9(11) . .
N10 C10 C9 113.6(10) . .
N11 C11 Fe1 179.0(12) . .
N12 C12 Fe1 176.1(13) . .
N14 C13 Fe1 177.4(12) . .
N15 C14 Fe1 175.8(14) . .
N16 C15 Fe1 178.0(13) . .
N17 C16 Fe2 177.5(11) . .
N18 C17 Fe2 178.0(13) . .
N19 C18 Fe2 179.3(16) . .
N21 C19 Fe2 176.1(13) . .
N22 C20 Fe2 177.3(14) . .
C1 N1 Cu2 112.1(7) . .
C1 N1 H1C 109.2 . .
Cu2 N1 H1C 109.2 . .
C1 N1 H1D 109.2 . .
Cu2 N1 H1D 109.2 . .
H1C N1 H1D 107.9 . .
C2 N2 O2 117.0(9) . .
C2 N2 Cu2 116.7(8) . .
O2 N2 Cu2 124.9(7) . .
C3 N3 Cu3 111.2(7) . .
C3 N3 H3C 109.4 . .
Cu3 N3 H3C 109.4 . .
C3 N3 H3D 109.4 . .
Cu3 N3 H3D 109.4 . .
H3C N3 H3D 108.0 . .
C4 N4 O4 115.9(10) . .
C4 N4 Cu3 118.6(8) . .
O4 N4 Cu3 125.0(7) . .
C5 N5 Cu4 110.7(6) . .
C5 N5 H5C 109.5 . .
Cu4 N5 H5C 109.5 . .
C5 N5 H5D 109.5 . .
Cu4 N5 H5D 109.5 . .
H5C N5 H5D 108.1 . .
C6 N6 O6 114.3(9) . .
C6 N6 Cu4 118.7(9) . .
O6 N6 Cu4 125.2(6) . .
C7 N7 Cu5 111.4(7) . .
C7 N7 H7D 112.2 . .
Cu5 N7 H7D 112.4 . .
C7 N7 H7C 104.1 . .
Cu5 N7 H7C 103.7 . .
H7D N7 H7C 112.5 . .
C8 N8 O8 117.1(9) . .
C8 N8 Cu5 118.3(8) . .
O8 N8 Cu5 124.2(6) . .
C9 N9 Cu1 109.8(7) . .
C9 N9 H9C 109.7 . .
Cu1 N9 H9C 109.7 . .
C9 N9 H9D 109.7 . .
Cu1 N9 H9D 109.7 . .
H9C N9 H9D 108.2 . .
C10 N10 O10 115.7(9) . .
C10 N10 Cu1 118.8(8) . .
O10 N10 Cu1 125.4(6) . .
C11 N11 Cu5 148.0(11) . .
C12 N12 Na1 154.4(12) . .
O11 N13 Fe1 179.7(11) . .
C16 N17 Cu2 141.4(10) . .
O12 N20 Fe2 176.8(11) . .
C20 N22 Na1 153.7(11) . 4_485

loop_
_geom_bond_atom_site_label_1
_geom_bond_atom_site_label_2
_geom_bond_distance
_geom_bond_site_symmetry_2
Gd1 O15 2.386(8) .
Gd1 O2 2.398(7) .
Gd1 O4 2.408(7) .
Gd1 O14 2.424(8) .
Gd1 O13 2.438(7) .
Gd1 O10 2.440(7) .
Gd1 O8 2.439(7) .
Gd1 O6 2.449(7) .
Cu1 N10 1.912(10) .
Cu1 O2 1.932(7) .
Cu1 O1 1.939(7) .
Cu1 N9 2.012(9) .
Cu2 N2 1.927(9) .
Cu2 O4 1.957(7) .
Cu2 O3 1.966(7) .
Cu2 N1 2.014(10) .
Cu2 N17 2.428(10) .
Cu5 N8 1.936(9) .
Cu5 O10 1.936(7) .
Cu5 O9 2.026(8) .
Cu5 N7 2.037(9) .
Cu5 N11 2.244(11) .
Cu4 N6 1.905(9) .
Cu4 O8 1.921(8) .
Cu4 O7 1.931(7) .
Cu4 N5 2.003(9) .
Cu3 N4 1.886(9) .
Cu3 O5 1.922(8) .
Cu3 O6 1.938(7) .
Cu3 N3 2.001(8) .
Fe1 N13 1.620(11) .
Fe1 C12 1.915(14) .
Fe1 C13 1.917(15) .
Fe1 C14 1.947(15) .
Fe1 C15 1.945(14) .
Fe1 C11 1.950(14) .
Fe2 N20 1.598(11) .
Fe2 C17 1.898(15) .
Fe2 C18 1.897(14) .
Fe2 C20 1.931(13) .
Fe2 C16 1.927(13) .
Fe2 C19 1.941(15) .
Na1 O17 2.420(10) .
Na1 O9 2.432(9) 3_777
Na1 O18 2.444(10) .
Na1 N12 2.465(12) .
Na1 N22 2.519(13) 4_686
O1 C2 1.338(13) .
O2 N2 1.366(10) .
O3 C4 1.327(13) .
O4 N4 1.398(11) .
O5 C6 1.290(12) .
O6 N6 1.426(11) .
O7 C8 1.310(13) .
O8 N8 1.405(10) .
O9 C10 1.273(12) .
O9 Na1 2.432(9) 3_777
O10 N10 1.386(11) .
O11 N13 1.156(12) .
O12 N20 1.160(13) .
O13 H13B 0.8497 .
O13 H13C 0.8503 .
O14 H14B 0.8503 .
O14 H14C 0.8500 .
O15 H15B 0.8500 .
O15 H15C 0.8502 .
O16 H16C 0.8500 .
O16 H16D 0.8500 .
O17 H17B 0.8499 .
O17 H17C 0.8501 .
O18 H18B 0.8501 .
O18 H18C 0.8500 .
C1 N1 1.504(14) .
C1 C2 1.512(15) .
C1 H1A 0.9700 .
C1 H1B 0.9700 .
C2 N2 1.271(14) .
C3 N3 1.483(14) .
C3 C4 1.487(15) .
C3 H3A 0.9700 .
C3 H3B 0.9700 .
C4 N4 1.269(13) .
C5 N5 1.461(12) .
C5 C6 1.493(15) .
C5 H5A 0.9700 .
C5 H5B 0.9700 .
C6 N6 1.283(14) .
C7 N7 1.469(14) .
C7 C8 1.478(14) .
C7 H7A 0.9700 .
C7 H7B 0.9700 .
C8 N8 1.285(14) .
C9 N9 1.463(13) .
C9 C10 1.496(16) .
C9 H9A 0.9700 .
C9 H9B 0.9700 .
C10 N10 1.322(13) .
C11 N11 1.170(14) .
C12 N12 1.156(16) .
C13 N14 1.174(15) .
C14 N15 1.130(16) .
C15 N16 1.092(14) .
C16 N17 1.150(14) .
C17 N18 1.174(16) .
C18 N19 1.138(15) .
C19 N21 1.134(15) .
C20 N22 1.138(15) .
N1 H1C 0.9000 .
N1 H1D 0.9000 .
N3 H3C 0.9000 .
N3 H3D 0.9000 .
N5 H5C 0.9000 .
N5 H5D 0.9000 .
N7 H7D 0.8999 .
N7 H7C 0.8999 .
N9 H9C 0.9000 .
N9 H9D 0.9000 .
N22 Na1 2.519(13) 4_485

loop_
_geom_hbond_atom_site_label_D
_geom_hbond_atom_site_label_H
_geom_hbond_atom_site_label_A
_geom_hbond_distance_DH
_geom_hbond_distance_HA
_geom_hbond_distance_DA
_geom_hbond_angle_DHA
_geom_hbond_site_symmetry_A
N1 H1D N21 0.90 2.67 3.459(16) 146.3 .
O15 H15C O16 0.85 1.97 2.816(12) 170.2 .
N9 H9C N17 0.90 2.42 3.163(15) 140.5 2_646
N7 H7D O17 0.90 2.23 3.115(15) 167.6 3_777
N5 H5D N18 0.90 2.40 3.142(16) 140.3 4_586
N5 H5C O10 0.90 2.29 3.184(12) 176.8 3_677
N1 H1C N12 0.90 2.64 3.489(15) 157.7 2_646
O18 H18C O3 0.85 2.33 3.047(12) 142.7 4_686
O18 H18B O3 0.85 2.03 2.854(11) 162.6 2_656
O17 H17C O5 0.85 2.00 2.786(11) 154.0 1_655
O17 H17B N7 0.85 2.53 3.115(15) 127.1 3_777
O16 H16D N18 0.85 1.99 2.844(14) 179.4 2_646
O16 H16C N16 0.85 1.96 2.805(14) 179.5 2_646
O15 H15B O7 0.85 1.84 2.679(10) 170.4 3_677
O14 H14C N19 0.85 2.12 2.931(15) 158.6 2_656
O14 H14B O1 0.85 1.88 2.712(11) 165.2 2_656

loop_
_geom_torsion_atom_site_label_1
_geom_torsion_atom_site_label_2
_geom_torsion_atom_site_label_3
_geom_torsion_atom_site_label_4
_geom_torsion
_geom_torsion_site_symmetry_1
_geom_torsion_site_symmetry_4
O2 Cu1 O1 C2 1.4(7) . .
N9 Cu1 O1 C2 -167.2(7) . .
N10 Cu1 O2 N2 178.4(6) . .
O1 Cu1 O2 N2 -0.6(6) . .
N9 Cu1 O2 N2 110.4(17) . .
N10 Cu1 O2 Gd1 -1.5(5) . .
O1 Cu1 O2 Gd1 179.5(5) . .
N9 Cu1 O2 Gd1 -69.5(18) . .
O15 Gd1 O2 N2 88.2(7) . .
O4 Gd1 O2 N2 -5.5(7) . .
O14 Gd1 O2 N2 -72.3(8) . .
O13 Gd1 O2 N2 -97.1(7) . .
O10 Gd1 O2 N2 177.8(7) . .
O8 Gd1 O2 N2 154.9(6) . .
O6 Gd1 O2 N2 38.4(8) . .
O15 Gd1 O2 Cu1 -91.9(4) . .
O4 Gd1 O2 Cu1 174.4(5) . .
O14 Gd1 O2 Cu1 107.6(5) . .
O13 Gd1 O2 Cu1 82.8(4) . .
O10 Gd1 O2 Cu1 -2.3(4) . .
O8 Gd1 O2 Cu1 -25.2(6) . .
O6 Gd1 O2 Cu1 -141.7(4) . .
N2 Cu2 O3 C4 37(2) . .
O4 Cu2 O3 C4 -16.0(7) . .
N1 Cu2 O3 C4 150.2(7) . .
N17 Cu2 O3 C4 -118.9(7) . .
N2 Cu2 O4 N4 -156.4(6) . .
O3 Cu2 O4 N4 14.9(6) . .
N1 Cu2 O4 N4 -99.8(14) . .
N17 Cu2 O4 N4 110.2(6) . .
N2 Cu2 O4 Gd1 7.6(5) . .
O3 Cu2 O4 Gd1 178.9(5) . .
N1 Cu2 O4 Gd1 64.2(14) . .
N17 Cu2 O4 Gd1 -85.8(5) . .
O15 Gd1 O4 N4 87.2(7) . .
O2 Gd1 O4 N4 158.3(8) . .
O14 Gd1 O4 N4 -61.1(7) . .
O13 Gd1 O4 N4 -130.8(8) . .
O10 Gd1 O4 N4 164.0(6) . .
O8 Gd1 O4 N4 0.3(10) . .
O6 Gd1 O4 N4 10.2(7) . .
O15 Gd1 O4 Cu2 -74.2(5) . .
O2 Gd1 O4 Cu2 -3.1(4) . .
O14 Gd1 O4 Cu2 137.5(5) . .
O13 Gd1 O4 Cu2 67.8(5) . .
O10 Gd1 O4 Cu2 2.6(8) . .
O8 Gd1 O4 Cu2 -161.1(4) . .
O6 Gd1 O4 Cu2 -151.2(5) . .
O6 Cu3 O5 C6 9.0(8) . .
N3 Cu3 O5 C6 175.6(8) . .
N4 Cu3 O6 N6 168.3(6) . .
O5 Cu3 O6 N6 -8.6(6) . .
N3 Cu3 O6 N6 -122.2(14) . .
N4 Cu3 O6 Gd1 15.6(5) . .
O5 Cu3 O6 Gd1 -161.2(5) . .
N3 Cu3 O6 Gd1 85.1(15) . .
O15 Gd1 O6 N6 104.6(7) . .
O2 Gd1 O6 N6 152.6(6) . .
O4 Gd1 O6 N6 -163.5(7) . .
O14 Gd1 O6 N6 -70.3(7) . .
O13 Gd1 O6 N6 -99.1(7) . .
O10 Gd1 O6 N6 37.3(9) . .
O8 Gd1 O6 N6 10.4(7) . .
O15 Gd1 O6 Cu3 -106.9(4) . .
O2 Gd1 O6 Cu3 -58.9(6) . .
O4 Gd1 O6 Cu3 -15.0(4) . .
O14 Gd1 O6 Cu3 78.2(4) . .
O13 Gd1 O6 Cu3 49.4(6) . .
O10 Gd1 O6 Cu3 -174.2(3) . .
O8 Gd1 O6 Cu3 158.9(5) . .
O8 Cu4 O7 C8 2.8(8) . .
N5 Cu4 O7 C8 179.4(8) . .
N6 Cu4 O8 N8 173.6(6) . .
O7 Cu4 O8 N8 -4.9(6) . .
N6 Cu4 O8 Gd1 15.3(5) . .
O7 Cu4 O8 Gd1 -163.2(5) . .
O15 Gd1 O8 N8 113.1(7) . .
O2 Gd1 O8 N8 52.6(8) . .
O4 Gd1 O8 N8 -160.7(6) . .
O14 Gd1 O8 N8 -96.0(7) . .
O13 Gd1 O8 N8 -37.6(8) . .
O10 Gd1 O8 N8 28.9(7) . .
O6 Gd1 O8 N8 -170.6(7) . .
O15 Gd1 O8 Cu4 -91.5(5) . .
O2 Gd1 O8 Cu4 -152.0(4) . .
O4 Gd1 O8 Cu4 -5.3(8) . .
O14 Gd1 O8 Cu4 59.5(5) . .
O13 Gd1 O8 Cu4 117.8(5) . .
O10 Gd1 O8 Cu4 -175.7(5) . .
O6 Gd1 O8 Cu4 -15.2(4) . .
N8 Cu5 O9 C10 83.5(11) . .
O10 Cu5 O9 C10 15.2(7) . .
N7 Cu5 O9 C10 -177.0(7) . .
N11 Cu5 O9 C10 -82.5(7) . .
N8 Cu5 O9 Na1 -97.9(9) . 3_777
O10 Cu5 O9 Na1 -166.1(5) . 3_777
N7 Cu5 O9 Na1 1.7(6) . 3_777
N11 Cu5 O9 Na1 96.2(5) . 3_777
N8 Cu5 O10 N10 -172.7(7) . .
O9 Cu5 O10 N10 -15.1(6) . .
N7 Cu5 O10 N10 -133.9(15) . .
N11 Cu5 O10 N10 72.5(7) . .
N8 Cu5 O10 Gd1 30.2(5) . .
O9 Cu5 O10 Gd1 -172.3(4) . .
N7 Cu5 O10 Gd1 68.9(18) . .
N11 Cu5 O10 Gd1 -84.7(5) . .
O15 Gd1 O10 N10 80.0(7) . .
O2 Gd1 O10 N10 7.8(7) . .
O4 Gd1 O10 N10 2.1(9) . .
O14 Gd1 O10 N10 -126.3(7) . .
O13 Gd1 O10 N10 -64.6(7) . .
O8 Gd1 O10 N10 172.0(8) . .
O6 Gd1 O10 N10 144.5(6) . .
O15 Gd1 O10 Cu5 -126.0(4) . .
O2 Gd1 O10 Cu5 161.9(5) . .
O4 Gd1 O10 Cu5 156.2(4) . .
O14 Gd1 O10 Cu5 27.8(5) . .
O13 Gd1 O10 Cu5 89.5(4) . .
O8 Gd1 O10 Cu5 -33.9(4) . .
O6 Gd1 O10 Cu5 -61.4(6) . .
Cu1 O1 C2 N2 -2.2(14) . .
Cu1 O1 C2 C1 176.1(8) . .
N1 C1 C2 N2 -4.5(15) . .
N1 C1 C2 O1 177.1(10) . .
Cu2 O3 C4 N4 15.4(14) . .
Cu2 O3 C4 C3 -169.7(9) . .
N3 C3 C4 N4 -13.4(16) . .
N3 C3 C4 O3 171.3(10) . .
Cu3 O5 C6 N6 -8.0(15) . .
Cu3 O5 C6 C5 168.0(9) . .
N5 C5 C6 N6 -2.6(15) . .
N5 C5 C6 O5 -178.9(11) . .
Cu4 O7 C8 N8 0.3(14) . .
Cu4 O7 C8 C7 178.6(9) . .
N7 C7 C8 N8 -2.0(15) . .
N7 C7 C8 O7 179.7(11) . .
Cu5 O9 C10 N10 -13.0(13) . .
Na1 O9 C10 N10 168.3(8) 3_777 .
Cu5 O9 C10 C9 166.1(9) . .
Na1 O9 C10 C9 -12.6(15) 3_777 .
N9 C9 C10 O9 -178.2(10) . .
N9 C9 C10 N10 1.0(15) . .
C2 C1 N1 Cu2 15.1(11) . .
N2 Cu2 N1 C1 -16.2(8) . .
O4 Cu2 N1 C1 -73.6(16) . .
O3 Cu2 N1 C1 173.9(8) . .
N17 Cu2 N1 C1 77.2(8) . .
O1 C2 N2 O2 1.9(16) . .
C1 C2 N2 O2 -176.5(9) . .
O1 C2 N2 Cu2 169.1(8) . .
C1 C2 N2 Cu2 -9.2(14) . .
Cu1 O2 N2 C2 -0.4(11) . .
Gd1 O2 N2 C2 179.5(8) . .
Cu1 O2 N2 Cu2 -166.5(5) . .
Gd1 O2 N2 Cu2 13.4(11) . .
O4 Cu2 N2 C2 -178.2(9) . .
O3 Cu2 N2 C2 129.0(18) . .
N1 Cu2 N2 C2 14.3(9) . .
N17 Cu2 N2 C2 -74.7(9) . .
O4 Cu2 N2 O2 -12.1(8) . .
O3 Cu2 N2 O2 -65(2) . .
N1 Cu2 N2 O2 -179.6(8) . .
N17 Cu2 N2 O2 91.4(8) . .
C4 C3 N3 Cu3 11.1(12) . .
N4 Cu3 N3 C3 -5.7(8) . .
O5 Cu3 N3 C3 171.9(8) . .
O6 Cu3 N3 C3 -76.3(17) . .
O3 C4 N4 O4 -3.1(17) . .
C3 C4 N4 O4 -178.0(10) . .
O3 C4 N4 Cu3 -175.5(9) . .
C3 C4 N4 Cu3 9.5(15) . .
Cu2 O4 N4 C4 -11.2(11) . .
Gd1 O4 N4 C4 -175.6(8) . .
Cu2 O4 N4 Cu3 160.7(5) . .
Gd1 O4 N4 Cu3 -3.7(12) . .
O6 Cu3 N4 C4 164.5(9) . .
N3 Cu3 N4 C4 -2.0(9) . .
O6 Cu3 N4 O4 -7.2(9) . .
N3 Cu3 N4 O4 -173.7(9) . .
C6 C5 N5 Cu4 12.6(12) . .
N6 Cu4 N5 C5 -14.0(8) . .
O7 Cu4 N5 C5 164.8(8) . .
O5 C6 N6 O6 0.7(17) . .
C5 C6 N6 O6 -175.5(9) . .
O5 C6 N6 Cu4 166.2(9) . .
C5 C6 N6 Cu4 -10.0(15) . .
Cu3 O6 N6 C6 6.9(11) . .
Gd1 O6 N6 C6 159.6(8) . .
Cu3 O6 N6 Cu4 -157.5(5) . .
Gd1 O6 N6 Cu4 -4.8(11) . .
O8 Cu4 N6 C6 -169.6(9) . .
N5 Cu4 N6 C6 13.9(9) . .
O8 Cu4 N6 O6 -5.8(8) . .
N5 Cu4 N6 O6 177.7(8) . .
C8 C7 N7 Cu5 -0.7(12) . .
N8 Cu5 N7 C7 2.0(8) . .
O10 Cu5 N7 C7 -37(2) . .
O9 Cu5 N7 C7 -153.9(8) . .
N11 Cu5 N7 C7 116.6(8) . .
O7 C8 N8 O8 -4.9(16) . .
C7 C8 N8 O8 176.8(9) . .
O7 C8 N8 Cu5 -177.7(8) . .
C7 C8 N8 Cu5 4.0(14) . .
Cu4 O8 N8 C8 6.6(11) . .
Gd1 O8 N8 C8 165.9(8) . .
Cu4 O8 N8 Cu5 179.0(5) . .
Gd1 O8 N8 Cu5 -21.7(10) . .
O10 Cu5 N8 C8 168.0(9) . .
O9 Cu5 N8 C8 100.6(12) . .
N7 Cu5 N8 C8 -3.4(9) . .
N11 Cu5 N8 C8 -94.8(9) . .
O10 Cu5 N8 O8 -4.3(8) . .
O9 Cu5 N8 O8 -71.7(12) . .
N7 Cu5 N8 O8 -175.7(8) . .
N11 Cu5 N8 O8 92.8(8) . .
C10 C9 N9 Cu1 -5.4(12) . .
N10 Cu1 N9 C9 6.0(8) . .
O2 Cu1 N9 C9 75(2) . .
O1 Cu1 N9 C9 -175.6(8) . .
O9 C10 N10 O10 0.6(16) . .
C9 C10 N10 O10 -178.6(9) . .
O9 C10 N10 Cu1 -176.3(8) . .
C9 C10 N10 Cu1 4.5(14) . .
Cu5 O10 N10 C10 13.0(11) . .
Gd1 O10 N10 C10 170.8(7) . .
Cu5 O10 N10 Cu1 -170.3(5) . .
Gd1 O10 N10 Cu1 -12.5(11) . .
O2 Cu1 N10 C10 -175.0(9) . .
N9 Cu1 N10 C10 -6.2(9) . .
O2 Cu1 N10 O10 8.4(8) . .
N9 Cu1 N10 O10 177.2(9) . .
N8 Cu5 N11 C11 -169.4(17) . .
O10 Cu5 N11 C11 -78.7(18) . .
O9 Cu5 N11 C11 4.3(18) . .
N7 Cu5 N11 C11 107.3(18) . .
O17 Na1 N12 C12 16(3) . .
O9 Na1 N12 C12 -79(3) 3_777 .
O18 Na1 N12 C12 175(2) . .
N22 Na1 N12 C12 75(4) 4_686 .

loop_
_platon_squeeze_void_nr
_platon_squeeze_void_average_x
_platon_squeeze_void_average_y
_platon_squeeze_void_average_z
_platon_squeeze_void_volume
_platon_squeeze_void_count_electrons
_platon_squeeze_void_content
1 0.363 0.099 0.328 65 9 ' '
2 0.881 0.222 0.242 111 18 ' '
3 0.881 0.278 0.742 111 18 ' '
4 0.363 0.401 0.828 65 9 ' '
5 0.636 0.599 0.172 65 9 ' '
6 0.120 0.721 0.258 110 18 ' '
7 0.120 0.778 0.758 110 18 ' '
8 0.636 0.900 0.672 65 9 ' '
